data_4031602
loop_
_publ_author_name
'Burgemeister, K.'
'Drewes, D.'
'Limanski, E.M.'
'Kueper, I.'
'Krebs, B.'

_publ_section_title
;
 Formation of Large Clusters in the Reaction of Lanthanide Cations with
 Heptamolybdate
;
_journal_name_full 'European Journal of Inorganic Chemistry'
_journal_page_first 2690
_journal_page_last 2694
_journal_volume 2004
_journal_year 2004
_chemical_formula_sum 'Gd4 Mo9'
_chemical_name_systematic
;
(Gd4 (Mo O4) (H2 O)16 (Mo7 O24)4) C13.33 N3.33 O26.65
;
_space_group_IT_number 220
_symmetry_space_group_name_Hall 'I -4bd 2c 3'
_symmetry_space_group_name_H-M 'I -4 3 d'
_cell_angle_alpha 90
_cell_angle_beta 90
_cell_angle_gamma 90
_cell_formula_units_Z 12
_cell_length_a 35.487
_cell_length_b 35.487
_cell_length_c 35.487
_cell_volume 44689.743
_citation_journal_id_ASTM EJICFO
_cod_data_source_file Burgemeister_EJICFO_2004_1407.cif
_cod_data_source_block Gd4Mo9
_cod_original_cell_volume 44689.74
_cod_database_code 4031602

loop_
_symmetry_equiv_pos_as_xyz
x,y,z
y+1/4,-x+3/4,-z+1/4
-x,-y+1/2,z
-y+3/4,x+3/4,-z+1/4
x,-y,-z+1/2
-y+1/4,-x+3/4,z+3/4
-x,y+1/2,-z+1/2
y+3/4,x+3/4,z+3/4
z,x,y
x+1/4,-z+3/4,-y+1/4
-z,-x+1/2,y
-x+3/4,z+3/4,-y+1/4
z,-x,-y+1/2
-x+1/4,-z+3/4,y+3/4
-z,x+1/2,-y+1/2
x+3/4,z+3/4,y+3/4
y,z,x
y,-z,-x+1/2
-z+1/4,-y+3/4,x+3/4
-y,z+1/2,-x+1/2
z+1/4,y+1/4,x+1/4
-y+1/2,-z,x+1/2
-z+1/4,y+1/4,-x+3/4
z+3/4,-y+1/4,-x+3/4
x+1/2,y+1/2,z+1/2
y+3/4,-x+5/4,-z+3/4
-x+1/2,-y+1,z+1/2
-y+5/4,x+5/4,-z+3/4
x+1/2,-y+1/2,-z+1
-y+3/4,-x+5/4,z+5/4
-x+1/2,y+1,-z+1
y+5/4,x+5/4,z+5/4
z+1/2,x+1/2,y+1/2
x+3/4,-z+5/4,-y+3/4
-z+1/2,-x+1,y+1/2
-x+5/4,z+5/4,-y+3/4
z+1/2,-x+1/2,-y+1
-x+3/4,-z+5/4,y+5/4
-z+1/2,x+1,-y+1
x+5/4,z+5/4,y+5/4
y+1/2,z+1/2,x+1/2
y+1/2,-z+1/2,-x+1
-z+3/4,-y+5/4,x+5/4
-y+1/2,z+1,-x+1
z+3/4,y+3/4,x+3/4
-y+1,-z+1/2,x+1
-z+3/4,y+3/4,-x+5/4
z+5/4,-y+3/4,-x+5/4

loop_
_atom_site_label
_atom_site_type_symbol
_atom_site_fract_x
_atom_site_fract_y
_atom_site_fract_z
_atom_site_occupancy
_atom_site_U_iso_or_equiv
Gd1 Gd+3 0.332702 -0.081212 0.934133 1 0.0
Mo2 Mo+6 0.34797 -0.06791 1.04722 1 0.0
Mo1 Mo+6 0.25 -0.125 1 1 0.0
Mo3 Mo+6 0.27634 -0.06521 1.10295 1 0.0
